data_4118822
loop_
_publ_author_name
'Muhammad Farooq Ibad'
'Peter Langer'
'Fabian Rei\&s'
'Axel Schulz'
'Alexander Villinger'

_publ_contact_author_address
;
Universit\"at Rostock
Institut f\"ur Chemie
Abteilung f\"ur Anorganische Chemie
Albert-Einstein-Strasse 3a 
18059 Rostock
Bundesrepublik Deutschland
;
_publ_contact_author_email
;
axel.schulz@uni-rostock.de, alexander.villinger@uni-rostock.de'
;
_publ_contact_author_fax '+49 (0)381/498-6382'
_publ_contact_author_name 'Axel Schulz, Alexander Villinger'
_publ_contact_author_phone '+49 (0)381/498-6400 or 6403'
_publ_section_title
;
 Catalytic Trimerization of Bis-silylated Diazomethane
;
_journal_name_full 'Journal of the American Chemical Society'
_journal_page_first 17757
_journal_page_last 17768
_journal_paper_doi 10.1021/ja308104k
_journal_volume 134
_journal_year 2012
_chemical_formula_moiety 'C21 H54 N6 Si6 , 0.5(C6 H14)'
_chemical_formula_sum 'C24 H61 N6 Si6'
_chemical_formula_weight 602.33
_chemical_name_systematic
;
4-(trimethylsilyl)diazenyl-3-[N,N',N'-tris(trimethylsilyl)]hydrazinyl-
1H-pyrazole n-hexane hemisolvate
;
_space_group_IT_number 2
_symmetry_cell_setting triclinic
_symmetry_Int_Tables_number 2
_symmetry_space_group_name_Hall '-P 1'
_symmetry_space_group_name_H-M 'P -1'
_atom_sites_solution_hydrogens geom
_atom_sites_solution_primary direct
_atom_sites_solution_secondary difmap
_audit_author_name 'Villinger, A.'
_audit_creation_method SHELXL-97
_cell_angle_alpha 96.101(2)
_cell_angle_beta 108.397(2)
_cell_angle_gamma 92.853(2)
_cell_formula_units_Z 2
_cell_length_a 11.5287(4)
_cell_length_b 12.7713(4)
_cell_length_c 13.9033(5)
_cell_measurement_reflns_used 9896
_cell_measurement_temperature 173(2)
_cell_measurement_theta_max 61.551
_cell_measurement_theta_min 4.714
_cell_volume 1923.91(12)
_computing_cell_refinement 'Bruker Apex v2.0-2'
_computing_data_collection 'Bruker Apex v2.0-2'
_computing_data_reduction 'Bruker SAINT'
_computing_molecular_graphics 'ORTEP-3 (Farrugia, 1997)'
_computing_publication_material SHELXL-97
_computing_structure_refinement 'SHELXL-97 (Sheldrick, 1997)'
_computing_structure_solution 'SHELXS-97 (Sheldrick, 1997)'
_diffrn_ambient_temperature 173(2)
_diffrn_measured_fraction_theta_full 0.994
_diffrn_measured_fraction_theta_max 0.994
_diffrn_measurement_device_type 'Bruker Kappa Apex II-CCD-diffractometer'
_diffrn_measurement_method 'phi and psi scans'
_diffrn_radiation_monochromator graphite
_diffrn_radiation_source 'sealed tube'
_diffrn_radiation_type MoK\a
_diffrn_radiation_wavelength 0.71073
_diffrn_reflns_av_R_equivalents 0.0459
_diffrn_reflns_av_sigmaI/netI 0.0457
_diffrn_reflns_limit_h_max 16
_diffrn_reflns_limit_h_min -17
_diffrn_reflns_limit_k_max 19
_diffrn_reflns_limit_k_min -19
_diffrn_reflns_limit_l_max 21
_diffrn_reflns_limit_l_min -20
_diffrn_reflns_number 63032
_diffrn_reflns_theta_full 32.50
_diffrn_reflns_theta_max 32.50
_diffrn_reflns_theta_min 1.56
_exptl_absorpt_coefficient_mu 0.238
_exptl_absorpt_correction_T_max 0.9363
_exptl_absorpt_correction_T_min 0.8861
_exptl_absorpt_correction_type multi-scan
_exptl_absorpt_process_details '(SADABS; Sheldrick, 2004)'
_exptl_crystal_colour green
_exptl_crystal_density_diffrn 1.040
_exptl_crystal_description block
_exptl_crystal_F_000 662
_exptl_crystal_size_max 0.52
_exptl_crystal_size_mid 0.34
_exptl_crystal_size_min 0.28
_refine_diff_density_max 0.519
_refine_diff_density_min -0.325
_refine_diff_density_rms 0.054
_refine_ls_extinction_method none
_refine_ls_goodness_of_fit_ref 1.069
_refine_ls_hydrogen_treatment constr
_refine_ls_matrix_type full
_refine_ls_number_parameters 354
_refine_ls_number_reflns 13840
_refine_ls_number_restraints 4
_refine_ls_restrained_S_all 1.070
_refine_ls_R_factor_all 0.0758
_refine_ls_R_factor_gt 0.0434
_refine_ls_shift/su_max 0.000
_refine_ls_shift/su_mean 0.000
_refine_ls_structure_factor_coef Fsqd
_refine_ls_weighting_details 'calc w=1/[\s^2^(Fo^2^)+(0.0663P)^2^+0.0611P] where P=(Fo^2^+2Fc^2^)/3'
_refine_ls_weighting_scheme calc
_refine_ls_wR_factor_gt 0.1149
_refine_ls_wR_factor_ref 0.1251
_reflns_number_gt 9645
_reflns_number_total 13840
_reflns_threshold_expression >2\s(I)
_cod_data_source_file ja308104k_si_001_11.cif
_cod_data_source_block av715r_(cnn)3_hexane
_cod_original_cell_volume 1923.90(11)
_cod_database_code 4118822

loop_
_symmetry_equiv_pos_as_xyz
'x, y, z'
'-x, -y, -z'

loop_
_atom_site_label
_atom_site_type_symbol
_atom_site_fract_x
_atom_site_fract_y
_atom_site_fract_z
_atom_site_U_iso_or_equiv
_atom_site_adp_type
_atom_site_occupancy
_atom_site_symmetry_multiplicity
_atom_site_calc_flag
_atom_site_refinement_flags
_atom_site_disorder_group
C22A C 0.5377(7) 0.5185(6) 0.4689(4) 0.1044(16) Uani 0.681(9) 1 d PD 1
H22A H 0.5109 0.5879 0.4492 0.125 Uiso 0.681(9) 1 calc PR 1
H22B H 0.6239 0.5313 0.5145 0.125 Uiso 0.681(9) 1 calc PR 1
C23A C 0.5379(10) 0.4538(5) 0.3772(7) 0.161(3) Uani 0.681(9) 1 d PD 1
H23A H 0.4519 0.4435 0.3308 0.193 Uiso 0.681(9) 1 calc PR 1
H23B H 0.5610 0.3836 0.3967 0.193 Uiso 0.681(9) 1 calc PR 1
C24A C 0.6150(8) 0.4863(6) 0.3158(6) 0.1035(16) Uani 0.681(9) 1 d PD 1
H24A H 0.5963 0.5566 0.2965 0.155 Uiso 0.681(9) 1 calc PR 1
H24B H 0.5978 0.4354 0.2541 0.155 Uiso 0.681(9) 1 calc PR 1
H24C H 0.7019 0.4882 0.3565 0.155 Uiso 0.681(9) 1 calc PR 1
C22B C 0.4933(12) 0.5104(17) 0.4468(6) 0.1044(16) Uani 0.319(9) 1 d PD 2
H22C H 0.4182 0.4687 0.4001 0.125 Uiso 0.319(9) 1 calc PR 2
H22D H 0.4803 0.5860 0.4423 0.125 Uiso 0.319(9) 1 calc PR 2
C23B C 0.5945(15) 0.4865(15) 0.4098(13) 0.161(3) Uani 0.319(9) 1 d PD 2
H23C H 0.5986 0.4089 0.4032 0.193 Uiso 0.319(9) 1 calc PR 2
H23D H 0.6716 0.5185 0.4623 0.193 Uiso 0.319(9) 1 calc PR 2
C24B C 0.590(2) 0.5228(12) 0.3103(14) 0.1035(16) Uani 0.319(9) 1 d PD 2
H24D H 0.5888 0.4616 0.2609 0.155 Uiso 0.319(9) 1 calc PR 2
H24E H 0.6627 0.5713 0.3203 0.155 Uiso 0.319(9) 1 calc PR 2
H24F H 0.5159 0.5594 0.2844 0.155 Uiso 0.319(9) 1 calc PR 2
N1 N 0.09079(9) 0.00007(7) 0.29875(8) 0.0268(2) Uani 1 1 d . .
N2 N 0.13214(9) -0.10031(7) 0.28672(7) 0.02527(19) Uani 1 1 d . .
N3 N -0.18532(9) -0.15900(7) 0.14990(7) 0.02508(19) Uani 1 1 d . .
N4 N -0.19037(9) -0.24933(7) 0.09929(7) 0.0272(2) Uani 1 1 d . .
N5 N -0.10283(9) 0.06998(7) 0.25636(7) 0.02518(19) Uani 1 1 d . .
N6 N -0.03677(9) 0.17457(7) 0.27822(7) 0.0260(2) Uani 1 1 d . .
Si1 Si 0.29419(3) -0.09560(3) 0.30911(3) 0.03189(9) Uani 1 1 d . .
Si2 Si 0.03718(3) -0.32434(2) 0.23474(2) 0.02662(8) Uani 1 1 d . .
Si3 Si -0.34058(3) -0.29977(3) 0.01710(3) 0.03096(9) Uani 1 1 d . .
Si4 Si -0.26014(3) 0.05986(3) 0.24391(3) 0.03002(8) Uani 1 1 d . .
Si5 Si -0.03123(4) 0.22784(3) 0.16921(3) 0.03485(9) Uani 1 1 d . .
Si6 Si 0.03585(4) 0.22723(2) 0.40652(3) 0.03199(9) Uani 1 1 d . .
C1 C 0.03762(10) -0.17528(8) 0.23810(8) 0.0226(2) Uani 1 1 d . .
C2 C -0.06762(10) -0.12118(8) 0.21332(8) 0.0222(2) Uani 1 1 d . .
C3 C -0.03016(10) -0.01316(8) 0.25663(8) 0.0227(2) Uani 1 1 d . .
C4 C 0.34187(16) 0.03547(14) 0.28369(18) 0.0627(5) Uani 1 1 d . .
H4A H 0.2940 0.0466 0.2141 0.094 Uiso 1 1 calc R .
H4B H 0.4293 0.0395 0.2907 0.094 Uiso 1 1 calc R .
H4C H 0.3277 0.0902 0.3328 0.094 Uiso 1 1 calc R .
C5 C 0.37466(14) -0.11543(14) 0.44282(12) 0.0508(4) Uani 1 1 d . .
H5A H 0.3569 -0.0600 0.4892 0.076 Uiso 1 1 calc R .
H5B H 0.4633 -0.1120 0.4547 0.076 Uiso 1 1 calc R .
H5C H 0.3465 -0.1848 0.4554 0.076 Uiso 1 1 calc R .
C6 C 0.32340(16) -0.19564(15) 0.21497(14) 0.0564(4) Uani 1 1 d . .
H6A H 0.2882 -0.2654 0.2203 0.085 Uiso 1 1 calc R .
H6B H 0.4121 -0.1970 0.2289 0.085 Uiso 1 1 calc R .
H6C H 0.2854 -0.1775 0.1459 0.085 Uiso 1 1 calc R .
C7 C 0.17090(14) -0.35580(11) 0.34248(12) 0.0443(3) Uani 1 1 d . .
H7A H 0.1652 -0.4319 0.3469 0.066 Uiso 1 1 calc R .
H7B H 0.1700 -0.3167 0.4068 0.066 Uiso 1 1 calc R .
H7C H 0.2475 -0.3353 0.3301 0.066 Uiso 1 1 calc R .
C8 C 0.04443(15) -0.39329(11) 0.11222(10) 0.0418(3) Uani 1 1 d . .
H8A H 0.0277 -0.4697 0.1100 0.063 Uiso 1 1 calc R .
H8B H 0.1264 -0.3784 0.1072 0.063 Uiso 1 1 calc R .
H8C H -0.0170 -0.3682 0.0549 0.063 Uiso 1 1 calc R .
C9 C -0.09803(13) -0.37582(10) 0.26846(10) 0.0374(3) Uani 1 1 d . .
H9A H -0.1586 -0.4152 0.2075 0.056 Uiso 1 1 calc R .
H9B H -0.1352 -0.3165 0.2944 0.056 Uiso 1 1 calc R .
H9C H -0.0711 -0.4228 0.3211 0.056 Uiso 1 1 calc R .
C10 C -0.32885(16) -0.44210(12) -0.01772(14) 0.0547(4) Uani 1 1 d . .
H10A H -0.2596 -0.4502 -0.0437 0.082 Uiso 1 1 calc R .
H10B H -0.4049 -0.4727 -0.0706 0.082 Uiso 1 1 calc R .
H10C H -0.3158 -0.4787 0.0428 0.082 Uiso 1 1 calc R .
C11 C -0.37627(16) -0.22977(13) -0.09753(12) 0.0505(4) Uani 1 1 d . .
H11A H -0.3870 -0.1557 -0.0784 0.076 Uiso 1 1 calc R .
H11B H -0.4520 -0.2634 -0.1488 0.076 Uiso 1 1 calc R .
H11C H -0.3086 -0.2332 -0.1260 0.076 Uiso 1 1 calc R .
C12 C -0.45569(15) -0.27948(14) 0.08382(14) 0.0521(4) Uani 1 1 d . .
H12A H -0.4314 -0.3122 0.1470 0.078 Uiso 1 1 calc R .
H12B H -0.5362 -0.3119 0.0394 0.078 Uiso 1 1 calc R .
H12C H -0.4602 -0.2036 0.1003 0.078 Uiso 1 1 calc R .
C13 C -0.29238(13) -0.04662(11) 0.31628(11) 0.0385(3) Uani 1 1 d . .
H13A H -0.2779 -0.1150 0.2850 0.058 Uiso 1 1 calc R .
H13B H -0.3781 -0.0480 0.3146 0.058 Uiso 1 1 calc R .
H13C H -0.2381 -0.0328 0.3873 0.058 Uiso 1 1 calc R .
C14 C -0.35916(14) 0.03670(12) 0.10764(11) 0.0452(3) Uani 1 1 d . .
H14A H -0.3501 0.0992 0.0745 0.068 Uiso 1 1 calc R .
H14B H -0.4450 0.0235 0.1039 0.068 Uiso 1 1 calc R .
H14C H -0.3345 -0.0248 0.0728 0.068 Uiso 1 1 calc R .
C15 C -0.29940(14) 0.18733(11) 0.29985(11) 0.0408(3) Uani 1 1 d . .
H15A H -0.2495 0.2027 0.3721 0.061 Uiso 1 1 calc R .
H15B H -0.3865 0.1818 0.2939 0.061 Uiso 1 1 calc R .
H15C H -0.2828 0.2444 0.2629 0.061 Uiso 1 1 calc R .
C16 C -0.0298(2) 0.12194(13) 0.06765(12) 0.0605(5) Uani 1 1 d . .
H16A H 0.0417 0.0819 0.0929 0.091 Uiso 1 1 calc R .
H16B H -0.0252 0.1536 0.0076 0.091 Uiso 1 1 calc R .
H16C H -0.1050 0.0744 0.0488 0.091 Uiso 1 1 calc R .
C17 C -0.16338(17) 0.30752(13) 0.11874(12) 0.0517(4) Uani 1 1 d . .
H17A H -0.2394 0.2606 0.0916 0.078 Uiso 1 1 calc R .
H17B H -0.1510 0.3446 0.0641 0.078 Uiso 1 1 calc R .
H17C H -0.1692 0.3592 0.1740 0.078 Uiso 1 1 calc R .
C18 C 0.11179(18) 0.31834(13) 0.20300(15) 0.0577(4) Uani 1 1 d . .
H18A H 0.1105 0.3762 0.2548 0.087 Uiso 1 1 calc R .
H18B H 0.1167 0.3474 0.1418 0.087 Uiso 1 1 calc R .
H18C H 0.1833 0.2790 0.2301 0.087 Uiso 1 1 calc R .
C19 C -0.01512(15) 0.14543(10) 0.49072(10) 0.0408(3) Uani 1 1 d . .
H19A H -0.1023 0.1524 0.4808 0.061 Uiso 1 1 calc R .
H19B H 0.0331 0.1694 0.5622 0.061 Uiso 1 1 calc R .
H19C H -0.0031 0.0712 0.4736 0.061 Uiso 1 1 calc R .
C20 C -0.00575(17) 0.36593(10) 0.42318(11) 0.0482(4) Uani 1 1 d . .
H20A H 0.0170 0.4062 0.3747 0.072 Uiso 1 1 calc R .
H20B H 0.0383 0.3989 0.4931 0.072 Uiso 1 1 calc R .
H20C H -0.0944 0.3655 0.4105 0.072 Uiso 1 1 calc R .
C21 C 0.20669(15) 0.23339(14) 0.44977(14) 0.0558(4) Uani 1 1 d . .
H21A H 0.2327 0.1615 0.4471 0.084 Uiso 1 1 calc R .
H21B H 0.2397 0.2690 0.5201 0.084 Uiso 1 1 calc R .
H21C H 0.2376 0.2728 0.4049 0.084 Uiso 1 1 calc R .

loop_
_atom_site_aniso_label
_atom_site_aniso_U_11
_atom_site_aniso_U_22
_atom_site_aniso_U_33
_atom_site_aniso_U_23
_atom_site_aniso_U_13
_atom_site_aniso_U_12
C22A 0.072(4) 0.090(3) 0.139(4) -0.003(3) 0.028(3) -0.019(3)
C23A 0.211(9) 0.109(5) 0.191(7) -0.022(4) 0.127(7) -0.048(4)
C24A 0.116(5) 0.077(4) 0.121(3) 0.016(3) 0.040(3) 0.018(3)
C22B 0.072(4) 0.090(3) 0.139(4) -0.003(3) 0.028(3) -0.019(3)
C23B 0.211(9) 0.109(5) 0.191(7) -0.022(4) 0.127(7) -0.048(4)
C24B 0.116(5) 0.077(4) 0.121(3) 0.016(3) 0.040(3) 0.018(3)
N1 0.0262(5) 0.0173(4) 0.0363(5) 0.0018(4) 0.0098(4) 0.0032(4)
N2 0.0236(5) 0.0188(4) 0.0335(5) 0.0022(4) 0.0096(4) 0.0038(4)
N3 0.0255(5) 0.0193(4) 0.0284(4) 0.0005(3) 0.0067(4) 0.0021(4)
N4 0.0283(5) 0.0196(4) 0.0308(5) -0.0005(4) 0.0068(4) 0.0015(4)
N5 0.0266(5) 0.0157(4) 0.0310(5) 0.0001(3) 0.0068(4) 0.0029(4)
N6 0.0357(6) 0.0136(4) 0.0274(4) 0.0011(3) 0.0087(4) 0.0021(4)
Si1 0.02283(17) 0.03123(18) 0.04279(19) 0.00418(14) 0.01231(15) 0.00340(14)
Si2 0.03539(19) 0.01630(14) 0.02694(15) 0.00094(11) 0.00846(13) 0.00560(13)
Si3 0.02706(18) 0.02586(17) 0.03399(17) -0.00376(13) 0.00427(14) -0.00009(13)
Si4 0.02579(18) 0.02579(17) 0.03547(17) -0.00013(13) 0.00611(14) 0.00797(13)
Si5 0.0551(2) 0.02194(16) 0.03301(17) 0.00561(13) 0.02050(17) 0.00927(15)
Si6 0.0441(2) 0.01781(15) 0.02933(16) 0.00014(12) 0.00651(15) -0.00021(14)
C1 0.0260(6) 0.0178(5) 0.0241(5) 0.0020(4) 0.0086(4) 0.0023(4)
C2 0.0238(5) 0.0161(5) 0.0259(5) 0.0004(4) 0.0076(4) 0.0019(4)
C3 0.0253(6) 0.0162(5) 0.0261(5) 0.0019(4) 0.0078(4) 0.0027(4)
C4 0.0398(9) 0.0515(10) 0.1070(16) 0.0266(10) 0.0333(10) -0.0005(7)
C5 0.0327(8) 0.0596(10) 0.0492(8) 0.0031(7) -0.0002(6) -0.0001(7)
C6 0.0450(9) 0.0669(11) 0.0643(10) -0.0057(8) 0.0315(8) 0.0095(8)
C7 0.0491(9) 0.0274(7) 0.0478(8) 0.0098(6) 0.0016(7) 0.0059(6)
C8 0.0556(9) 0.0320(7) 0.0374(7) -0.0066(5) 0.0168(6) 0.0112(6)
C9 0.0490(8) 0.0253(6) 0.0372(6) 0.0075(5) 0.0127(6) -0.0027(6)
C10 0.0496(9) 0.0292(7) 0.0672(10) -0.0103(7) -0.0004(8) -0.0021(7)
C11 0.0540(10) 0.0542(9) 0.0392(7) 0.0068(7) 0.0076(7) 0.0158(8)
C12 0.0397(8) 0.0543(9) 0.0630(10) -0.0048(8) 0.0235(7) -0.0093(7)
C13 0.0342(7) 0.0355(7) 0.0483(7) 0.0016(6) 0.0182(6) 0.0023(6)
C14 0.0389(8) 0.0372(7) 0.0449(8) -0.0029(6) -0.0057(6) 0.0122(6)
C15 0.0396(8) 0.0336(7) 0.0480(8) -0.0012(6) 0.0129(6) 0.0146(6)
C16 0.1122(16) 0.0384(8) 0.0422(8) 0.0029(6) 0.0399(10) 0.0176(9)
C17 0.0696(11) 0.0458(9) 0.0455(8) 0.0210(7) 0.0196(8) 0.0204(8)
C18 0.0739(12) 0.0439(9) 0.0685(11) 0.0155(8) 0.0395(10) -0.0008(8)
C19 0.0599(9) 0.0286(6) 0.0292(6) 0.0067(5) 0.0071(6) 0.0034(6)
C20 0.0820(12) 0.0202(6) 0.0392(7) -0.0019(5) 0.0173(7) 0.0032(7)
C21 0.0484(9) 0.0496(9) 0.0540(9) -0.0057(7) 0.0008(7) -0.0094(7)

loop_
_atom_type_symbol
_atom_type_description
_atom_type_scat_dispersion_real
_atom_type_scat_dispersion_imag
_atom_type_scat_source
C C 0.0033 0.0016 'International Tables Vol C Tables 4.2.6.8 and 6.1.1.4'
H H 0.0000 0.0000 'International Tables Vol C Tables 4.2.6.8 and 6.1.1.4'
N N 0.0061 0.0033 'International Tables Vol C Tables 4.2.6.8 and 6.1.1.4'
Si Si 0.0817 0.0704 'International Tables Vol C Tables 4.2.6.8 and 6.1.1.4'

loop_
_geom_angle_atom_site_label_1
_geom_angle_atom_site_label_2
_geom_angle_atom_site_label_3
_geom_angle
_geom_angle_site_symmetry_1
_geom_angle_site_symmetry_3
C23A C22A C22A 120.1(8) . 2_666
C23A C22A H22A 107.3 . .
C22A C22A H22A 107.3 2_666 .
C23A C22A H22B 107.3 . .
C22A C22A H22B 107.3 2_666 .
H22A C22A H22B 106.9 . .
C22A C23A C24A 121.5(6) . .
C22A C23A H23A 106.9 . .
C24A C23A H23A 106.9 . .
C22A C23A H23B 106.9 . .
C24A C23A H23B 106.9 . .
H23A C23A H23B 106.7 . .
C23B C22B C22B 116.6(16) . 2_666
C23B C22B H22C 108.1 . .
C22B C22B H22C 108.1 2_666 .
C23B C22B H22D 108.1 . .
C22B C22B H22D 108.1 2_666 .
H22C C22B H22D 107.3 . .
C22B C23B C24B 116.5(13) . .
C22B C23B H23C 108.2 . .
C24B C23B H23C 108.2 . .
C22B C23B H23D 108.2 . .
C24B C23B H23D 108.2 . .
H23C C23B H23D 107.3 . .
C23B C24B H24D 109.5 . .
C23B C24B H24E 109.5 . .
H24D C24B H24E 109.5 . .
C23B C24B H24F 109.5 . .
H24D C24B H24F 109.5 . .
H24E C24B H24F 109.5 . .
C3 N1 N2 105.73(9) . .
C1 N2 N1 111.82(9) . .
C1 N2 Si1 133.20(8) . .
N1 N2 Si1 112.84(7) . .
N4 N3 C2 113.77(9) . .
N3 N4 Si3 114.69(8) . .
C3 N5 N6 114.68(9) . .
C3 N5 Si4 126.29(7) . .
N6 N5 Si4 118.77(7) . .
N5 N6 Si5 113.62(7) . .
N5 N6 Si6 118.31(7) . .
Si5 N6 Si6 127.88(6) . .
N2 Si1 C4 106.96(6) . .
N2 Si1 C5 109.90(6) . .
C4 Si1 C5 110.67(9) . .
N2 Si1 C6 108.50(6) . .
C4 Si1 C6 107.69(9) . .
C5 Si1 C6 112.90(8) . .
C8 Si2 C9 112.63(7) . .
C8 Si2 C7 109.13(7) . .
C9 Si2 C7 102.90(7) . .
C8 Si2 C1 113.57(6) . .
C9 Si2 C1 109.03(6) . .
C7 Si2 C1 109.00(6) . .
N4 Si3 C11 107.58(7) . .
N4 Si3 C10 105.16(6) . .
C11 Si3 C10 110.61(8) . .
N4 Si3 C12 110.69(6) . .
C11 Si3 C12 110.90(8) . .
C10 Si3 C12 111.67(8) . .
N5 Si4 C14 111.90(6) . .
N5 Si4 C13 109.45(6) . .
C14 Si4 C13 111.38(7) . .
N5 Si4 C15 109.17(6) . .
C14 Si4 C15 106.57(7) . .
C13 Si4 C15 108.25(7) . .
N6 Si5 C16 110.77(6) . .
N6 Si5 C17 111.78(6) . .
C16 Si5 C17 109.22(8) . .
N6 Si5 C18 108.86(7) . .
C16 Si5 C18 108.81(9) . .
C17 Si5 C18 107.30(8) . .
N6 Si6 C19 109.61(5) . .
N6 Si6 C21 114.94(7) . .
C19 Si6 C21 106.64(8) . .
N6 Si6 C20 107.79(6) . .
C19 Si6 C20 111.06(7) . .
C21 Si6 C20 106.79(8) . .
N2 C1 C2 105.61(9) . .
N2 C1 Si2 128.16(8) . .
C2 C1 Si2 124.37(8) . .
C1 C2 N3 128.06(9) . .
C1 C2 C3 106.73(9) . .
N3 C2 C3 124.89(10) . .
N1 C3 N5 121.82(9) . .
N1 C3 C2 109.93(10) . .
N5 C3 C2 128.24(10) . .
Si1 C4 H4A 109.5 . .
Si1 C4 H4B 109.5 . .
H4A C4 H4B 109.5 . .
Si1 C4 H4C 109.5 . .
H4A C4 H4C 109.5 . .
H4B C4 H4C 109.5 . .
Si1 C5 H5A 109.5 . .
Si1 C5 H5B 109.5 . .
H5A C5 H5B 109.5 . .
Si1 C5 H5C 109.5 . .
H5A C5 H5C 109.5 . .
H5B C5 H5C 109.5 . .
Si1 C6 H6A 109.5 . .
Si1 C6 H6B 109.5 . .
H6A C6 H6B 109.5 . .
Si1 C6 H6C 109.5 . .
H6A C6 H6C 109.5 . .
H6B C6 H6C 109.5 . .
Si2 C7 H7A 109.5 . .
Si2 C7 H7B 109.5 . .
H7A C7 H7B 109.5 . .
Si2 C7 H7C 109.5 . .
H7A C7 H7C 109.5 . .
H7B C7 H7C 109.5 . .
Si2 C8 H8A 109.5 . .
Si2 C8 H8B 109.5 . .
H8A C8 H8B 109.5 . .
Si2 C8 H8C 109.5 . .
H8A C8 H8C 109.5 . .
H8B C8 H8C 109.5 . .
Si2 C9 H9A 109.5 . .
Si2 C9 H9B 109.5 . .
H9A C9 H9B 109.5 . .
Si2 C9 H9C 109.5 . .
H9A C9 H9C 109.5 . .
H9B C9 H9C 109.5 . .
Si3 C10 H10A 109.5 . .
Si3 C10 H10B 109.5 . .
H10A C10 H10B 109.5 . .
Si3 C10 H10C 109.5 . .
H10A C10 H10C 109.5 . .
H10B C10 H10C 109.5 . .
Si3 C11 H11A 109.5 . .
Si3 C11 H11B 109.5 . .
H11A C11 H11B 109.5 . .
Si3 C11 H11C 109.5 . .
H11A C11 H11C 109.5 . .
H11B C11 H11C 109.5 . .
Si3 C12 H12A 109.5 . .
Si3 C12 H12B 109.5 . .
H12A C12 H12B 109.5 . .
Si3 C12 H12C 109.5 . .
H12A C12 H12C 109.5 . .
H12B C12 H12C 109.5 . .
Si4 C13 H13A 109.5 . .
Si4 C13 H13B 109.5 . .
H13A C13 H13B 109.5 . .
Si4 C13 H13C 109.5 . .
H13A C13 H13C 109.5 . .
H13B C13 H13C 109.5 . .
Si4 C14 H14A 109.5 . .
Si4 C14 H14B 109.5 . .
H14A C14 H14B 109.5 . .
Si4 C14 H14C 109.5 . .
H14A C14 H14C 109.5 . .
H14B C14 H14C 109.5 . .
Si4 C15 H15A 109.5 . .
Si4 C15 H15B 109.5 . .
H15A C15 H15B 109.5 . .
Si4 C15 H15C 109.5 . .
H15A C15 H15C 109.5 . .
H15B C15 H15C 109.5 . .
Si5 C16 H16A 109.5 . .
Si5 C16 H16B 109.5 . .
H16A C16 H16B 109.5 . .
Si5 C16 H16C 109.5 . .
H16A C16 H16C 109.5 . .
H16B C16 H16C 109.5 . .
Si5 C17 H17A 109.5 . .
Si5 C17 H17B 109.5 . .
H17A C17 H17B 109.5 . .
Si5 C17 H17C 109.5 . .
H17A C17 H17C 109.5 . .
H17B C17 H17C 109.5 . .
Si5 C18 H18A 109.5 . .
Si5 C18 H18B 109.5 . .
H18A C18 H18B 109.5 . .
Si5 C18 H18C 109.5 . .
H18A C18 H18C 109.5 . .
H18B C18 H18C 109.5 . .
Si6 C19 H19A 109.5 . .
Si6 C19 H19B 109.5 . .
H19A C19 H19B 109.5 . .
Si6 C19 H19C 109.5 . .
H19A C19 H19C 109.5 . .
H19B C19 H19C 109.5 . .
Si6 C20 H20A 109.5 . .
Si6 C20 H20B 109.5 . .
H20A C20 H20B 109.5 . .
Si6 C20 H20C 109.5 . .
H20A C20 H20C 109.5 . .
H20B C20 H20C 109.5 . .
Si6 C21 H21A 109.5 . .
Si6 C21 H21B 109.5 . .
H21A C21 H21B 109.5 . .
Si6 C21 H21C 109.5 . .
H21A C21 H21C 109.5 . .
H21B C21 H21C 109.5 . .

loop_
_geom_bond_atom_site_label_1
_geom_bond_atom_site_label_2
_geom_bond_distance
_geom_bond_site_symmetry_2
C22A C23A 1.444(7) .
C22A C22A 1.501(8) 2_666
C22A H22A 0.9900 .
C22A H22B 0.9900 .
C23A C24A 1.486(7) .
C23A H23A 0.9900 .
C23A H23B 0.9900 .
C24A H24A 0.9800 .
C24A H24B 0.9800 .
C24A H24C 0.9800 .
C22B C23B 1.449(9) .
C22B C22B 1.492(11) 2_666
C22B H22C 0.9900 .
C22B H22D 0.9900 .
C23B C24B 1.492(10) .
C23B H23C 0.9900 .
C23B H23D 0.9900 .
C24B H24D 0.9800 .
C24B H24E 0.9800 .
C24B H24F 0.9800 .
N1 C3 1.3251(15) .
N1 N2 1.4015(13) .
N2 C1 1.3619(14) .
N2 Si1 1.7913(10) .
N3 N4 1.2745(13) .
N3 C2 1.3932(14) .
N4 Si3 1.7898(10) .
N5 C3 1.3844(14) .
N5 N6 1.4570(12) .
N5 Si4 1.7635(10) .
N6 Si5 1.7435(10) .
N6 Si6 1.7554(10) .
Si1 C4 1.8401(16) .
Si1 C5 1.8481(16) .
Si1 C6 1.8505(16) .
Si2 C8 1.8607(13) .
Si2 C9 1.8726(14) .
Si2 C7 1.8746(15) .
Si2 C1 1.8989(11) .
Si3 C11 1.8531(16) .
Si3 C10 1.8536(15) .
Si3 C12 1.8572(16) .
Si4 C14 1.8608(14) .
Si4 C13 1.8645(14) .
Si4 C15 1.8673(13) .
Si5 C16 1.8533(15) .
Si5 C17 1.8656(16) .
Si5 C18 1.8659(18) .
Si6 C19 1.8548(14) .
Si6 C21 1.8639(18) .
Si6 C20 1.8678(14) .
C1 C2 1.3923(16) .
C2 C3 1.4326(14) .
C4 H4A 0.9800 .
C4 H4B 0.9800 .
C4 H4C 0.9800 .
C5 H5A 0.9800 .
C5 H5B 0.9800 .
C5 H5C 0.9800 .
C6 H6A 0.9800 .
C6 H6B 0.9800 .
C6 H6C 0.9800 .
C7 H7A 0.9800 .
C7 H7B 0.9800 .
C7 H7C 0.9800 .
C8 H8A 0.9800 .
C8 H8B 0.9800 .
C8 H8C 0.9800 .
C9 H9A 0.9800 .
C9 H9B 0.9800 .
C9 H9C 0.9800 .
C10 H10A 0.9800 .
C10 H10B 0.9800 .
C10 H10C 0.9800 .
C11 H11A 0.9800 .
C11 H11B 0.9800 .
C11 H11C 0.9800 .
C12 H12A 0.9800 .
C12 H12B 0.9800 .
C12 H12C 0.9800 .
C13 H13A 0.9800 .
C13 H13B 0.9800 .
C13 H13C 0.9800 .
C14 H14A 0.9800 .
C14 H14B 0.9800 .
C14 H14C 0.9800 .
C15 H15A 0.9800 .
C15 H15B 0.9800 .
C15 H15C 0.9800 .
C16 H16A 0.9800 .
C16 H16B 0.9800 .
C16 H16C 0.9800 .
C17 H17A 0.9800 .
C17 H17B 0.9800 .
C17 H17C 0.9800 .
C18 H18A 0.9800 .
C18 H18B 0.9800 .
C18 H18C 0.9800 .
C19 H19A 0.9800 .
C19 H19B 0.9800 .
C19 H19C 0.9800 .
C20 H20A 0.9800 .
C20 H20B 0.9800 .
C20 H20C 0.9800 .
C21 H21A 0.9800 .
C21 H21B 0.9800 .
C21 H21C 0.9800 .

loop_
_geom_torsion_atom_site_label_1
_geom_torsion_atom_site_label_2
_geom_torsion_atom_site_label_3
_geom_torsion_atom_site_label_4
_geom_torsion
_geom_torsion_site_symmetry_1
C22A C22A C23A C24A -177.7(8) 2_666
C22B C22B C23B C24B -171(2) 2_666
C3 N1 N2 C1 -0.35(12) .
C3 N1 N2 Si1 165.25(7) .
C2 N3 N4 Si3 -179.96(7) .
C3 N5 N6 Si5 91.90(10) .
Si4 N5 N6 Si5 -93.70(8) .
C3 N5 N6 Si6 -83.50(10) .
Si4 N5 N6 Si6 90.91(9) .
C1 N2 Si1 C4 136.40(12) .
N1 N2 Si1 C4 -25.15(11) .
C1 N2 Si1 C5 -103.41(12) .
N1 N2 Si1 C5 95.04(9) .
C1 N2 Si1 C6 20.48(13) .
N1 N2 Si1 C6 -141.07(9) .
N3 N4 Si3 C11 77.17(10) .
N3 N4 Si3 C10 -164.89(10) .
N3 N4 Si3 C12 -44.14(11) .
C3 N5 Si4 C14 -85.25(11) .
N6 N5 Si4 C14 101.06(9) .
C3 N5 Si4 C13 38.72(11) .
N6 N5 Si4 C13 -134.97(8) .
C3 N5 Si4 C15 157.04(10) .
N6 N5 Si4 C15 -16.66(10) .
N5 N6 Si5 C16 -31.40(11) .
Si6 N6 Si5 C16 143.46(10) .
N5 N6 Si5 C17 90.65(10) .
Si6 N6 Si5 C17 -94.49(9) .
N5 N6 Si5 C18 -151.01(9) .
Si6 N6 Si5 C18 23.86(10) .
N5 N6 Si6 C19 -11.53(10) .
Si5 N6 Si6 C19 173.82(8) .
N5 N6 Si6 C21 108.54(10) .
Si5 N6 Si6 C21 -66.11(10) .
N5 N6 Si6 C20 -132.53(9) .
Si5 N6 Si6 C20 52.82(10) .
N1 N2 C1 C2 2.95(12) .
Si1 N2 C1 C2 -158.74(9) .
N1 N2 C1 Si2 -161.84(8) .
Si1 N2 C1 Si2 36.47(15) .
C8 Si2 C1 N2 -103.59(11) .
C9 Si2 C1 N2 129.92(10) .
C7 Si2 C1 N2 18.30(12) .
C8 Si2 C1 C2 94.23(10) .
C9 Si2 C1 C2 -32.25(11) .
C7 Si2 C1 C2 -143.88(10) .
N2 C1 C2 N3 169.41(10) .
Si2 C1 C2 N3 -25.06(16) .
N2 C1 C2 C3 -4.20(11) .
Si2 C1 C2 C3 161.33(8) .
N4 N3 C2 C1 -10.10(16) .
N4 N3 C2 C3 162.44(10) .
N2 N1 C3 N5 178.61(9) .
N2 N1 C3 C2 -2.38(12) .
N6 N5 C3 N1 16.65(14) .
Si4 N5 C3 N1 -157.27(9) .
N6 N5 C3 C2 -162.17(10) .
Si4 N5 C3 C2 23.92(16) .
C1 C2 C3 N1 4.22(12) .
N3 C2 C3 N1 -169.65(10) .
C1 C2 C3 N5 -176.85(10) .
N3 C2 C3 N5 9.28(18) .
